data_7118826
loop_
_publ_author_name
'Li, Zhenghua'
'Sharma, Nandini'
'Sharma, Upendra K.'
'Jacobs, Jeroen'
'Van Meervelt, Luc'
'Van der Eycken, Erik V.'

_publ_section_title
;
 Ligand-controlled product selectivity in palladium-catalyzed domino
 post-Ugi construction of (spiro)polyheterocycles.
;
_journal_issue 32
_journal_name_full 'Chemical communications (Cambridge, England)'
_journal_page_first 5516
_journal_page_last 5519
_journal_paper_doi 10.1039/c6cc00784h
_journal_volume 52
_journal_year 2016
_chemical_formula_moiety 'C29 H29 F N2 O3, C2 H3 N'
_chemical_formula_sum 'C31 H32 F N3 O3'
_chemical_formula_weight 513.60
_chemical_name_systematic
;
 ? 
;
_space_group_crystal_system monoclinic
_space_group_IT_number 14
_space_group_name_Hall '-P 2ybc'
_space_group_name_H-M_alt 'P 1 21/c 1'
_symmetry_space_group_name_Hall '-P 2ybc'
_symmetry_space_group_name_H-M 'P 1 21/c 1'
_atom_sites_solution_hydrogens geom
_atom_sites_solution_primary direct
_atom_sites_solution_secondary difmap
_audit_creation_date 2015-11-06
_audit_creation_method
;
Olex2 1.2-ac21
(compiled 2015.09.16 svn.r134, GUI svn.r4998)
;
_audit_update_record
;
2015-11-09 deposited with the CCDC.
2016-03-02 downloaded from the CCDC.
;
_cell_angle_alpha 90.00
_cell_angle_beta 96.066(4)
_cell_angle_gamma 90.00
_cell_formula_units_Z 4
_cell_length_a 9.0977(4)
_cell_length_b 16.6165(7)
_cell_length_c 17.6000(8)
_cell_measurement_reflns_used 8264
_cell_measurement_temperature 100.01(10)
_cell_measurement_theta_max 29.0710
_cell_measurement_theta_min 2.8980
_cell_volume 2645.7(2)
_computing_cell_refinement
;
CrysAlisPro, Agilent Technologies,
Version 1.171.36.28 (release 01-02-2013 CrysAlis171 .NET)
(compiled Feb  1 2013,16:14:44)
;
_computing_data_collection
;
CrysAlisPro, Agilent Technologies,
Version 1.171.36.28 (release 01-02-2013 CrysAlis171 .NET)
(compiled Feb  1 2013,16:14:44)
;
_computing_data_reduction
;
CrysAlisPro, Agilent Technologies,
Version 1.171.36.28 (release 01-02-2013 CrysAlis171 .NET)
(compiled Feb  1 2013,16:14:44)
;
_computing_molecular_graphics 'Olex2 (Dolomanov et al., 2009)'
_computing_publication_material 'Olex2 (Dolomanov et al., 2009)'
_computing_structure_refinement 'ShelXL (Sheldrick, 2008)'
_computing_structure_solution 'ShelXS (Sheldrick, 2008)'
_diffrn_ambient_temperature 100.01(10)
_diffrn_detector_area_resol_mean 15.9631
_diffrn_measured_fraction_theta_full 0.999
_diffrn_measured_fraction_theta_max 0.999
_diffrn_measurement_details
;
  1 omega  -78.00  -42.00   1.0000    7.0000
omega____ theta____ kappa____ phi______ frames
    -      -17.0732 -178.0000   30.0000 36

  2 omega  -37.00   48.00   1.0000    7.0000
omega____ theta____ kappa____ phi______ frames
    -      -17.0732   57.0000   90.0000 85

  3 omega  -20.00   19.00   1.0000    7.0000
omega____ theta____ kappa____ phi______ frames
    -      -17.0732  -99.0000   30.0000 39

  4 omega   -3.00   79.00   1.0000    7.0000
omega____ theta____ kappa____ phi______ frames
    -       18.8701   57.0000 -120.0000 82

  5 omega   35.00   90.00   1.0000    7.0000
omega____ theta____ kappa____ phi______ frames
    -       18.8701   38.0000   30.0000 55

  6 omega    4.00   88.00   1.0000    7.0000
omega____ theta____ kappa____ phi______ frames
    -       18.8701   57.0000  -30.0000 84
;
_diffrn_measurement_device_type 'SuperNova, Single source at offset, Eos'
_diffrn_measurement_method '\w scans'
_diffrn_orient_matrix_UB_11 0.0011165000
_diffrn_orient_matrix_UB_12 -0.0421215000
_diffrn_orient_matrix_UB_13 0.0067733000
_diffrn_orient_matrix_UB_21 0.0315208000
_diffrn_orient_matrix_UB_22 -0.0062902000
_diffrn_orient_matrix_UB_23 -0.0346909000
_diffrn_orient_matrix_UB_31 0.0716396000
_diffrn_orient_matrix_UB_32 0.0034158000
_diffrn_orient_matrix_UB_33 0.0199016000
_diffrn_radiation_monochromator mirror
_diffrn_radiation_type MoK\a
_diffrn_radiation_wavelength 0.71073
_diffrn_reflns_av_R_equivalents 0.0263
_diffrn_reflns_av_unetI/netI 0.0267
_diffrn_reflns_limit_h_max 11
_diffrn_reflns_limit_h_min -11
_diffrn_reflns_limit_k_max 20
_diffrn_reflns_limit_k_min -20
_diffrn_reflns_limit_l_max 13
_diffrn_reflns_limit_l_min -21
_diffrn_reflns_number 19469
_diffrn_reflns_theta_full 25.00
_diffrn_reflns_theta_max 26.37
_diffrn_reflns_theta_min 2.45
_diffrn_source 'SuperNova (Mo) X-ray Source'
_diffrn_source_current n/a
_diffrn_source_voltage n/a
_exptl_absorpt_coefficient_mu 0.088
_exptl_absorpt_correction_T_max 1.00000
_exptl_absorpt_correction_T_min 0.95601
_exptl_absorpt_correction_type multi-scan
_exptl_absorpt_process_details
;
CrysAlisPro, Agilent Technologies,
Version 1.171.36.28 (release 01-02-2013 CrysAlis171 .NET)
(compiled Feb  1 2013,16:14:44)
Empirical absorption correction using spherical harmonics,
 implemented in SCALE3 ABSPACK scaling algorithm.
;
_exptl_crystal_colour transparent
_exptl_crystal_density_diffrn 1.289
_exptl_crystal_density_method 'not measured'
_exptl_crystal_description block
_exptl_crystal_F_000 1088
_exptl_crystal_recrystallization_method 'Re-crystallisation from solvent: acetonitrile'
_exptl_crystal_size_max 0.2
_exptl_crystal_size_mid 0.2
_exptl_crystal_size_min 0.1
_refine_diff_density_max 0.301
_refine_diff_density_min -0.240
_refine_diff_density_rms 0.042
_refine_ls_extinction_method none
_refine_ls_goodness_of_fit_ref 1.066
_refine_ls_hydrogen_treatment mixed
_refine_ls_matrix_type full
_refine_ls_number_parameters 460
_refine_ls_number_reflns 5412
_refine_ls_number_restraints 0
_refine_ls_restrained_S_all 1.066
_refine_ls_R_factor_all 0.0517
_refine_ls_R_factor_gt 0.0427
_refine_ls_shift/su_max 0.000
_refine_ls_shift/su_mean 0.000
_refine_ls_structure_factor_coef Fsqd
_refine_ls_weighting_details 'calc w=1/[\s^2^(Fo^2^)+(0.0388P)^2^+1.5634P] where P=(Fo^2^+2Fc^2^)/3'
_refine_ls_weighting_scheme calc
_refine_ls_wR_factor_gt 0.1026
_refine_ls_wR_factor_ref 0.1079
_reflns_number_gt 4584
_reflns_number_total 5412
_reflns_threshold_expression >2sigma(I)
_cod_data_source_file c6cc00784h2.cif
_cod_data_source_block wdh1054_re
_cod_depositor_comments 'Adding full bibliography for 7118825--7118827.cif.'
_cod_database_code 7118826
_chemical_oxdiff_formula 'C H N O F'
_reflns_odcompleteness_completeness 99.89
_reflns_odcompleteness_iscentric 1
_reflns_odcompleteness_theta 26.32
_olex2_refinement_description
;
1. Fixed Uiso
 At 1.5 times of:
  All C(H,H,H) groups
2.a Idealised Me refined as rotating group:
 C31(H31A,H31B,H31C)
;
_olex2_submission_special_instructions 'No special instructions were received'

loop_
_space_group_symop_id
_space_group_symop_operation_xyz
1 'x, y, z'
2 '-x, y+1/2, -z+1/2'
3 '-x, -y, -z'
4 'x, -y-1/2, z-1/2'

loop_
_atom_site_label
_atom_site_type_symbol
_atom_site_fract_x
_atom_site_fract_y
_atom_site_fract_z
_atom_site_U_iso_or_equiv
_atom_site_adp_type
_atom_site_occupancy
_atom_site_calc_flag
_atom_site_refinement_flags_posn
F1 F 0.41404(12) 0.11570(6) 0.58733(6) 0.0393(3) Uani 1 d .
O1 O 0.72318(12) 0.35275(6) 0.53978(6) 0.0218(2) Uani 1 d .
H1 H 0.669(2) 0.3832(14) 0.5035(13) 0.052(7) Uiso 1 d .
O2 O 0.41716(12) 0.56530(6) 0.58113(6) 0.0235(2) Uani 1 d .
O3 O 0.67478(12) 0.48599(6) 0.75641(6) 0.0212(2) Uani 1 d .
N1 N 0.49023(12) 0.43885(7) 0.61687(7) 0.0161(3) Uani 1 d .
N2 N 0.65231(13) 0.34979(7) 0.78592(7) 0.0179(3) Uani 1 d .
N3 N 0.0412(4) 0.3283(2) 0.08056(15) 0.1234(14) Uani 1 d .
C1 C 0.67438(16) 0.53890(9) 0.59028(8) 0.0188(3) Uani 1 d .
C2 C 0.70416(19) 0.61934(10) 0.57418(9) 0.0241(3) Uani 1 d .
H2 H 0.620(2) 0.6566(11) 0.5695(10) 0.026(5) Uiso 1 d .
C3 C 0.8471(2) 0.64326(10) 0.56484(10) 0.0297(4) Uani 1 d .
H3 H 0.867(2) 0.6998(12) 0.5515(11) 0.031(5) Uiso 1 d .
C4 C 0.95972(19) 0.58707(11) 0.57224(10) 0.0312(4) Uani 1 d .
H4 H 1.057(2) 0.6021(11) 0.5669(11) 0.032(5) Uiso 1 d .
C5 C 0.93068(18) 0.50709(11) 0.58920(10) 0.0263(4) Uani 1 d .
H5 H 1.011(2) 0.4671(11) 0.5939(11) 0.029(5) Uiso 1 d .
C6 C 0.78763(16) 0.48174(9) 0.59805(8) 0.0193(3) Uani 1 d .
C7 C 0.75135(15) 0.39363(9) 0.61133(8) 0.0179(3) Uani 1 d .
C8 C 0.60941(15) 0.38804(8) 0.65493(8) 0.0155(3) Uani 1 d .
C9 C 0.51819(16) 0.51588(9) 0.59666(8) 0.0177(3) Uani 1 d .
C10 C 0.87898(17) 0.34904(11) 0.65602(10) 0.0248(3) Uani 1 d .
H10A H 0.912(2) 0.3758(11) 0.7029(11) 0.027(5) Uiso 1 d .
H10B H 0.959(2) 0.3436(11) 0.6242(11) 0.028(5) Uiso 1 d .
H10C H 0.847(2) 0.2938(12) 0.6665(11) 0.033(5) Uiso 1 d .
C11 C 0.64941(15) 0.41594(9) 0.73907(8) 0.0162(3) Uani 1 d .
C12 C 0.59129(16) 0.28237(9) 0.74314(9) 0.0193(3) Uani 1 d .
C13 C 0.56537(15) 0.30205(9) 0.66562(8) 0.0179(3) Uani 1 d .
C14 C 0.50706(17) 0.24664(9) 0.61196(9) 0.0223(3) Uani 1 d .
H14 H 0.4928(19) 0.2603(11) 0.5579(11) 0.025(4) Uiso 1 d .
C15 C 0.47068(18) 0.17161(10) 0.63884(10) 0.0273(4) Uani 1 d .
C16 C 0.48914(19) 0.15168(10) 0.71519(11) 0.0290(4) Uani 1 d .
H16 H 0.458(2) 0.0983(12) 0.7297(11) 0.035(5) Uiso 1 d .
C17 C 0.55121(18) 0.20713(10) 0.76861(10) 0.0248(3) Uani 1 d .
H17 H 0.564(2) 0.1907(11) 0.8210(11) 0.028(5) Uiso 1 d .
C18 C 0.71437(17) 0.34609(9) 0.86888(8) 0.0213(3) Uani 1 d .
C19 C 0.7996(2) 0.42318(11) 0.89269(10) 0.0290(4) Uani 1 d .
H19A H 0.845(2) 0.4146(11) 0.9459(12) 0.034(5) Uiso 1 d .
H19B H 0.734(2) 0.4699(12) 0.8933(11) 0.033(5) Uiso 1 d .
H19C H 0.881(2) 0.4337(11) 0.8582(11) 0.030(5) Uiso 1 d .
C20 C 0.8242(2) 0.27617(11) 0.87963(11) 0.0299(4) Uani 1 d .
H20A H 0.779(2) 0.2239(14) 0.8685(12) 0.044(6) Uiso 1 d .
H20B H 0.906(2) 0.2848(12) 0.8471(12) 0.040(6) Uiso 1 d .
H20C H 0.869(2) 0.2754(12) 0.9336(12) 0.035(5) Uiso 1 d .
C21 C 0.5884(2) 0.33661(13) 0.91876(10) 0.0318(4) Uani 1 d .
H21A H 0.525(2) 0.3852(12) 0.9121(11) 0.035(5) Uiso 1 d .
H21B H 0.629(2) 0.3317(11) 0.9720(12) 0.035(5) Uiso 1 d .
H21C H 0.527(2) 0.2882(12) 0.9056(11) 0.029(5) Uiso 1 d .
C22 C 0.33419(16) 0.41628(10) 0.62169(9) 0.0189(3) Uani 1 d .
H22A H 0.2772(18) 0.4535(10) 0.5869(10) 0.017(4) Uiso 1 d .
H22B H 0.3186(18) 0.3619(10) 0.6014(10) 0.019(4) Uiso 1 d .
C23 C 0.28962(15) 0.42086(9) 0.70190(8) 0.0194(3) Uani 1 d .
C24 C 0.28142(18) 0.49530(10) 0.73805(10) 0.0259(4) Uani 1 d .
H24 H 0.301(2) 0.5432(12) 0.7110(11) 0.035(5) Uiso 1 d .
C25 C 0.24815(19) 0.49972(12) 0.81288(10) 0.0319(4) Uani 1 d .
H25 H 0.247(2) 0.5535(13) 0.8390(12) 0.043(6) Uiso 1 d .
C26 C 0.21883(17) 0.43042(12) 0.85353(9) 0.0313(4) Uani 1 d .
C27 C 0.22155(18) 0.35711(12) 0.81635(10) 0.0312(4) Uani 1 d .
H27 H 0.201(2) 0.3080(12) 0.8440(12) 0.036(5) Uiso 1 d .
C28 C 0.25705(17) 0.35183(10) 0.74148(10) 0.0247(3) Uani 1 d .
H28 H 0.258(2) 0.2988(12) 0.7163(11) 0.031(5) Uiso 1 d .
C29 C 0.1908(2) 0.43708(19) 0.93637(11) 0.0470(6) Uani 1 d .
H29A H 0.118(3) 0.4830(14) 0.9444(13) 0.055(7) Uiso 1 d .
H29B H 0.281(3) 0.4501(16) 0.9679(16) 0.075(8) Uiso 1 d .
H29C H 0.152(3) 0.3875(17) 0.9539(15) 0.067(8) Uiso 1 d .
C30 C 0.0581(3) 0.34659(15) 0.14295(14) 0.0595(7) Uani 1 d .
C31 C 0.0788(2) 0.36917(13) 0.22248(13) 0.0467(5) Uani 1 d .
H31A H 0.1368 0.4175 0.2282 0.070 Uiso 1 calc GR
H31B H 0.1291 0.3267 0.2516 0.070 Uiso 1 calc GR
H31C H -0.0157 0.3784 0.2406 0.070 Uiso 1 calc GR

loop_
_atom_site_aniso_label
_atom_site_aniso_U_11
_atom_site_aniso_U_22
_atom_site_aniso_U_33
_atom_site_aniso_U_23
_atom_site_aniso_U_13
_atom_site_aniso_U_12
F1 0.0518(7) 0.0246(5) 0.0404(6) -0.0104(5) -0.0010(5) -0.0118(5)
O1 0.0274(6) 0.0215(6) 0.0167(5) -0.0015(4) 0.0030(4) 0.0044(5)
O2 0.0257(6) 0.0232(6) 0.0214(6) 0.0046(5) 0.0020(4) 0.0079(5)
O3 0.0254(6) 0.0178(5) 0.0197(6) -0.0017(4) -0.0006(4) 0.0014(4)
N1 0.0138(6) 0.0188(6) 0.0153(6) 0.0014(5) 0.0002(4) 0.0020(5)
N2 0.0198(6) 0.0181(6) 0.0155(6) 0.0006(5) 0.0007(5) 0.0021(5)
N3 0.172(3) 0.156(3) 0.0416(15) 0.0109(16) 0.0047(16) -0.114(3)
C1 0.0229(7) 0.0213(7) 0.0125(7) -0.0007(6) 0.0026(5) -0.0015(6)
C2 0.0334(9) 0.0215(8) 0.0178(8) -0.0018(6) 0.0047(6) -0.0019(7)
C3 0.0415(10) 0.0248(9) 0.0243(9) -0.0056(7) 0.0106(7) -0.0128(7)
C4 0.0282(9) 0.0364(10) 0.0308(9) -0.0101(8) 0.0111(7) -0.0152(8)
C5 0.0217(8) 0.0327(9) 0.0251(8) -0.0069(7) 0.0056(6) -0.0035(7)
C6 0.0202(7) 0.0233(8) 0.0143(7) -0.0029(6) 0.0023(6) -0.0017(6)
C7 0.0165(7) 0.0208(7) 0.0165(7) -0.0008(6) 0.0023(5) 0.0024(6)
C8 0.0147(7) 0.0160(7) 0.0154(7) 0.0002(6) -0.0008(5) 0.0021(5)
C9 0.0213(7) 0.0194(7) 0.0123(7) -0.0006(6) 0.0011(5) 0.0028(6)
C10 0.0178(8) 0.0319(9) 0.0247(9) 0.0039(7) 0.0015(6) 0.0063(7)
C11 0.0127(6) 0.0186(7) 0.0170(7) 0.0004(6) 0.0011(5) 0.0021(5)
C12 0.0190(7) 0.0180(7) 0.0207(8) 0.0007(6) 0.0020(6) 0.0029(6)
C13 0.0167(7) 0.0170(7) 0.0201(8) 0.0002(6) 0.0026(5) 0.0024(6)
C14 0.0227(8) 0.0207(8) 0.0232(8) -0.0028(6) 0.0015(6) 0.0013(6)
C15 0.0288(8) 0.0190(8) 0.0333(9) -0.0071(7) -0.0005(7) -0.0039(6)
C16 0.0314(9) 0.0178(8) 0.0378(10) 0.0028(7) 0.0043(7) -0.0032(7)
C17 0.0271(8) 0.0220(8) 0.0255(9) 0.0052(7) 0.0040(6) 0.0006(6)
C18 0.0227(8) 0.0269(8) 0.0138(7) 0.0033(6) -0.0006(6) 0.0051(6)
C19 0.0320(9) 0.0335(9) 0.0197(9) -0.0003(7) -0.0064(7) -0.0001(8)
C20 0.0304(9) 0.0327(10) 0.0254(9) 0.0047(8) -0.0028(7) 0.0099(8)
C21 0.0302(9) 0.0476(11) 0.0181(8) 0.0046(8) 0.0043(7) 0.0018(8)
C22 0.0147(7) 0.0224(8) 0.0191(7) -0.0005(6) -0.0002(5) 0.0004(6)
C23 0.0124(6) 0.0266(8) 0.0188(7) 0.0002(6) 0.0003(5) 0.0006(6)
C24 0.0244(8) 0.0282(9) 0.0258(9) -0.0007(7) 0.0061(6) 0.0001(7)
C25 0.0264(9) 0.0430(11) 0.0268(9) -0.0080(8) 0.0053(7) 0.0004(8)
C26 0.0157(7) 0.0589(12) 0.0193(8) 0.0023(8) 0.0014(6) 0.0022(8)
C27 0.0205(8) 0.0446(11) 0.0290(9) 0.0139(8) 0.0044(7) -0.0010(7)
C28 0.0175(7) 0.0286(9) 0.0283(9) 0.0039(7) 0.0028(6) -0.0008(6)
C29 0.0305(10) 0.0884(19) 0.0223(10) 0.0024(11) 0.0042(8) 0.0003(11)
C30 0.0718(16) 0.0579(15) 0.0465(14) 0.0154(11) -0.0046(11) -0.0376(13)
C31 0.0398(11) 0.0422(11) 0.0561(14) -0.0080(10) -0.0036(9) -0.0017(9)

loop_
_atom_type_symbol
_atom_type_description
_atom_type_scat_dispersion_real
_atom_type_scat_dispersion_imag
_atom_type_scat_source
C C 0.0033 0.0016 'International Tables Vol C Tables 4.2.6.8 and 6.1.1.4'
H H 0.0000 0.0000 'International Tables Vol C Tables 4.2.6.8 and 6.1.1.4'
F F 0.0171 0.0103 'International Tables Vol C Tables 4.2.6.8 and 6.1.1.4'
N N 0.0061 0.0033 'International Tables Vol C Tables 4.2.6.8 and 6.1.1.4'
O O 0.0106 0.0060 'International Tables Vol C Tables 4.2.6.8 and 6.1.1.4'

loop_
_geom_angle_atom_site_label_1
_geom_angle_atom_site_label_2
_geom_angle_atom_site_label_3
_geom_angle
C7 O1 H1 112.6(14)
C8 N1 C22 119.45(11)
C9 N1 C8 120.52(12)
C9 N1 C22 117.44(12)
C11 N2 C12 109.24(12)
C11 N2 C18 126.51(12)
C12 N2 C18 124.22(12)
C2 C1 C9 117.91(14)
C6 C1 C2 120.84(14)
C6 C1 C9 121.22(13)
C1 C2 H2 117.0(10)
C3 C2 C1 120.15(16)
C3 C2 H2 122.8(10)
C2 C3 H3 119.9(11)
C4 C3 C2 119.38(16)
C4 C3 H3 120.7(11)
C3 C4 H4 120.7(12)
C3 C4 C5 120.59(15)
C5 C4 H4 118.7(12)
C4 C5 H5 120.5(11)
C6 C5 C4 120.87(16)
C6 C5 H5 118.6(11)
C1 C6 C7 119.90(13)
C5 C6 C1 118.15(14)
C5 C6 C7 121.86(14)
O1 C7 C6 110.05(12)
O1 C7 C8 108.76(11)
O1 C7 C10 106.23(12)
C6 C7 C8 109.49(11)
C10 C7 C6 112.37(13)
C10 C7 C8 109.84(12)
N1 C8 C7 110.23(11)
N1 C8 C11 110.33(11)
N1 C8 C13 114.07(11)
C11 C8 C7 108.96(11)
C13 C8 C7 111.17(11)
C13 C8 C11 101.70(11)
O2 C9 N1 121.72(13)
O2 C9 C1 120.29(13)
N1 C9 C1 117.94(12)
C7 C10 H10A 111.8(11)
C7 C10 H10B 109.1(11)
C7 C10 H10C 109.1(11)
H10A C10 H10B 110.8(15)
H10A C10 H10C 110.0(16)
H10B C10 H10C 105.9(15)
O3 C11 N2 128.54(13)
O3 C11 C8 122.77(13)
N2 C11 C8 108.69(12)
C13 C12 N2 110.29(13)
C17 C12 N2 129.48(14)
C17 C12 C13 120.14(14)
C12 C13 C8 108.97(13)
C14 C13 C8 129.49(14)
C14 C13 C12 121.54(14)
C13 C14 H14 120.9(11)
C13 C14 C15 116.99(15)
C15 C14 H14 122.1(11)
F1 C15 C14 118.30(15)
F1 C15 C16 118.97(15)
C16 C15 C14 122.73(15)
C15 C16 H16 117.8(12)
C15 C16 C17 119.91(15)
C17 C16 H16 122.3(12)
C12 C17 C16 118.61(16)
C12 C17 H17 123.9(11)
C16 C17 H17 117.5(11)
N2 C18 C19 110.91(12)
N2 C18 C20 108.83(13)
N2 C18 C21 109.52(13)
C20 C18 C19 107.21(14)
C21 C18 C19 108.57(14)
C21 C18 C20 111.79(14)
C18 C19 H19A 106.6(11)
C18 C19 H19B 111.9(11)
C18 C19 H19C 110.9(11)
H19A C19 H19B 107.2(16)
H19A C19 H19C 109.5(15)
H19B C19 H19C 110.6(15)
C18 C20 H20A 113.2(13)
C18 C20 H20B 109.6(12)
C18 C20 H20C 109.0(11)
H20A C20 H20B 109.9(17)
H20A C20 H20C 107.7(17)
H20B C20 H20C 107.2(16)
C18 C21 H21A 108.2(11)
C18 C21 H21B 109.3(12)
C18 C21 H21C 113.0(11)
H21A C21 H21B 109.7(16)
H21A C21 H21C 108.8(15)
H21B C21 H21C 107.7(16)
N1 C22 H22A 104.6(10)
N1 C22 H22B 108.5(10)
N1 C22 C23 113.24(12)
H22A C22 H22B 108.0(14)
C23 C22 H22A 112.0(10)
C23 C22 H22B 110.2(10)
C24 C23 C22 120.18(14)
C28 C23 C22 121.26(14)
C28 C23 C24 118.56(15)
C23 C24 H24 119.4(12)
C25 C24 C23 120.54(16)
C25 C24 H24 120.0(12)
C24 C25 H25 119.7(12)
C24 C25 C26 121.11(17)
C26 C25 H25 119.2(12)
C25 C26 C29 119.68(19)
C27 C26 C25 118.01(15)
C27 C26 C29 122.28(19)
C26 C27 H27 119.0(12)
C26 C27 C28 121.37(16)
C28 C27 H27 119.6(12)
C23 C28 C27 120.35(16)
C23 C28 H28 120.0(11)
C27 C28 H28 119.7(11)
C26 C29 H29A 111.3(13)
C26 C29 H29B 110.6(16)
C26 C29 H29C 110.7(16)
H29A C29 H29B 106(2)
H29A C29 H29C 109(2)
H29B C29 H29C 109(2)
N3 C30 C31 179.5(3)
C30 C31 H31A 109.5
C30 C31 H31B 109.5
C30 C31 H31C 109.5
H31A C31 H31B 109.5
H31A C31 H31C 109.5
H31B C31 H31C 109.5

loop_
_geom_bond_atom_site_label_1
_geom_bond_atom_site_label_2
_geom_bond_distance
F1 C15 1.3608(19)
O1 H1 0.92(2)
O1 C7 1.4299(18)
O2 C9 1.2413(18)
O3 C11 1.2191(18)
N1 C8 1.4778(18)
N1 C9 1.3596(19)
N1 C22 1.4794(18)
N2 C11 1.3727(19)
N2 C12 1.4289(19)
N2 C18 1.5101(19)
N3 C30 1.134(3)
C1 C2 1.399(2)
C1 C6 1.397(2)
C1 C9 1.487(2)
C2 H2 0.981(18)
C2 C3 1.386(2)
C3 H3 0.989(19)
C3 C4 1.382(3)
C4 H4 0.93(2)
C4 C5 1.393(2)
C5 H5 0.984(19)
C5 C6 1.392(2)
C6 C7 1.524(2)
C7 C8 1.5731(19)
C7 C10 1.524(2)
C8 C11 1.5577(19)
C8 C13 1.501(2)
C10 H10A 0.957(19)
C10 H10B 0.97(2)
C10 H10C 0.98(2)
C12 C13 1.399(2)
C12 C17 1.390(2)
C13 C14 1.384(2)
C14 H14 0.973(18)
C14 C15 1.386(2)
C15 C16 1.377(3)
C16 H16 0.97(2)
C16 C17 1.393(2)
C17 H17 0.957(19)
C18 C19 1.533(2)
C18 C20 1.531(2)
C18 C21 1.524(2)
C19 H19A 0.99(2)
C19 H19B 0.98(2)
C19 H19C 1.019(19)
C20 H20A 0.97(2)
C20 H20B 0.99(2)
C20 H20C 0.99(2)
C21 H21A 0.99(2)
C21 H21B 0.97(2)
C21 H21C 0.99(2)
C22 H22A 0.979(17)
C22 H22B 0.977(17)
C22 C23 1.511(2)
C23 C24 1.397(2)
C23 C28 1.390(2)
C24 H24 0.95(2)
C24 C25 1.384(2)
C25 H25 1.00(2)
C25 C26 1.396(3)
C26 C27 1.384(3)
C26 C29 1.510(2)
C27 H27 0.98(2)
C27 C28 1.392(2)
C28 H28 0.99(2)
C29 H29A 1.03(2)
C29 H29B 0.96(3)
C29 H29C 0.96(3)
C30 C31 1.442(3)
C31 H31A 0.9600
C31 H31B 0.9600
C31 H31C 0.9600

loop_
_geom_torsion_atom_site_label_1
_geom_torsion_atom_site_label_2
_geom_torsion_atom_site_label_3
_geom_torsion_atom_site_label_4
_geom_torsion
F1 C15 C16 C17 177.99(15)
O1 C7 C8 N1 -70.69(14)
O1 C7 C8 C11 168.10(11)
O1 C7 C8 C13 56.81(15)
N1 C8 C11 O3 -49.74(17)
N1 C8 C11 N2 131.21(12)
N1 C8 C13 C12 -124.04(13)
N1 C8 C13 C14 55.6(2)
N1 C22 C23 C24 67.89(18)
N1 C22 C23 C28 -111.65(16)
N2 C12 C13 C8 -0.72(16)
N2 C12 C13 C14 179.65(13)
N2 C12 C17 C16 178.04(15)
C1 C2 C3 C4 -0.6(2)
C1 C6 C7 O1 90.29(15)
C1 C6 C7 C8 -29.21(18)
C1 C6 C7 C10 -151.55(14)
C2 C1 C6 C5 -0.1(2)
C2 C1 C6 C7 -176.70(13)
C2 C1 C9 O2 6.5(2)
C2 C1 C9 N1 -176.09(13)
C2 C3 C4 C5 -0.2(3)
C3 C4 C5 C6 0.9(3)
C4 C5 C6 C1 -0.7(2)
C4 C5 C6 C7 175.85(15)
C5 C6 C7 O1 -86.19(17)
C5 C6 C7 C8 154.32(14)
C5 C6 C7 C10 32.0(2)
C6 C1 C2 C3 0.7(2)
C6 C1 C9 O2 -171.84(14)
C6 C1 C9 N1 5.6(2)
C6 C7 C8 N1 49.59(15)
C6 C7 C8 C11 -71.62(14)
C6 C7 C8 C13 177.10(12)
C7 C8 C11 O3 71.41(16)
C7 C8 C11 N2 -107.65(13)
C7 C8 C13 C12 110.57(13)
C7 C8 C13 C14 -69.84(19)
C8 N1 C9 O2 -163.21(13)
C8 N1 C9 C1 19.38(19)
C8 N1 C22 C23 65.47(17)
C8 C13 C14 C15 -177.36(14)
C9 N1 C8 C7 -47.62(17)
C9 N1 C8 C11 72.76(16)
C9 N1 C8 C13 -173.51(12)
C9 N1 C22 C23 -96.42(15)
C9 C1 C2 C3 -177.60(14)
C9 C1 C6 C5 178.16(14)
C9 C1 C6 C7 1.6(2)
C10 C7 C8 N1 173.43(12)
C10 C7 C8 C11 52.22(16)
C10 C7 C8 C13 -59.06(16)
C11 N2 C12 C13 7.45(16)
C11 N2 C12 C17 -169.09(15)
C11 N2 C18 C19 -9.6(2)
C11 N2 C18 C20 -127.27(15)
C11 N2 C18 C21 110.25(17)
C11 C8 C13 C12 -5.28(14)
C11 C8 C13 C14 174.31(15)
C12 N2 C11 O3 170.25(14)
C12 N2 C11 C8 -10.76(15)
C12 N2 C18 C19 168.07(13)
C12 N2 C18 C20 50.37(18)
C12 N2 C18 C21 -72.11(18)
C12 C13 C14 C15 2.2(2)
C13 C8 C11 O3 -171.14(13)
C13 C8 C11 N2 9.81(14)
C13 C12 C17 C16 1.8(2)
C13 C14 C15 F1 -179.56(14)
C13 C14 C15 C16 0.6(2)
C14 C15 C16 C17 -2.2(3)
C15 C16 C17 C12 0.9(2)
C17 C12 C13 C8 176.20(13)
C17 C12 C13 C14 -3.4(2)
C18 N2 C11 O3 -11.8(2)
C18 N2 C11 C8 167.17(12)
C18 N2 C12 C13 -170.54(12)
C18 N2 C12 C17 12.9(2)
C22 N1 C8 C7 151.06(12)
C22 N1 C8 C11 -88.55(15)
C22 N1 C8 C13 25.18(18)
C22 N1 C9 O2 -1.5(2)
C22 N1 C9 C1 -178.94(12)
C22 C23 C24 C25 -176.64(14)
C22 C23 C28 C27 177.61(14)
C23 C24 C25 C26 -1.4(3)
C24 C23 C28 C27 -1.9(2)
C24 C25 C26 C27 -1.1(2)
C24 C25 C26 C29 176.83(16)
C25 C26 C27 C28 2.1(2)
C26 C27 C28 C23 -0.6(2)
C28 C23 C24 C25 2.9(2)
C29 C26 C27 C28 -175.78(16)
